data_2103035
loop_
_publ_author_name
'Sugimoto, Kunihisa'
'E. Dinnebier, Robert'
'Schlecht, Thomas'

_publ_contact_author_address
;
Max-Planck-Institute for Solid State Research,
Heisenbergstrasse 1, D-70569 Stuttgart, Germany
;
_publ_contact_author_email 'r.dinnebier@fkf.mpg.de '
_publ_contact_author_fax '+49 (0)711 689 1502'
_publ_contact_author_name 'Robert E. Dinnebier'
_publ_contact_author_phone '+49 (0)711 689 1503'
_publ_section_title
;
 Structure determination of Mg~3~(OH)~5~Cl&#x00B7;4H~2~O (F5 phase)
 from laboratory powder diffraction data and its impact on the analysis
 of problematic magnesia floors
;
_journal_coeditor_code KD5015
_journal_date_accepted 2007-09-22
_journal_date_recd_electronic 2007-05-07
_journal_issue 6
_journal_name_full 'Acta Crystallographica Section B'
_journal_page_first 805
_journal_page_last 811
_journal_paper_category FA
_journal_paper_doi 10.1107/S0108768107046654
_journal_volume 63
_journal_year 2007
_chemical_formula_structural '(Mg3 (O H)5 (H2 O)3 Cl) H2 O'
_chemical_formula_sum 'Cl H13 Mg3 O9'
_chemical_formula_weight 265.46
_chemical_name_common 'Magnesium oxychloride'
_chemical_name_systematic 'Trimagnesium pentahydroxide triaqua chloride monohydrate'
_space_group_IT_number 10
_symmetry_cell_setting monoclinic
_symmetry_space_group_name_Hall '-P 2y'
_symmetry_space_group_name_H-M 'P 1 2/m 1'
_cell_angle_alpha 90
_cell_angle_beta 113.986(6)
_cell_angle_gamma 90
_cell_formula_units_Z 1
_cell_length_a 9.6412(5)
_cell_length_b 3.1506(2)
_cell_length_c 8.3035(5)
_cell_measurement_temperature 295
_cell_volume 230.44(3)
_diffrn_ambient_temperature 295
_diffrn_measurement_device_type 'Bruker D8 advance diffractmeter'
_diffrn_radiation_type 'Cu K\a~1~'
_diffrn_radiation_wavelength 1.54059
_exptl_crystal_density_diffrn 1.913
_refine_ls_hydrogen_treatment undef
_refine_ls_number_parameters 16
_cod_data_source_file kd5015.cif
_cod_data_source_block Mg3OH5Cl-4H20
_cod_depositor_comments
;
The following automatic conversions were performed:
'_geom_bond_publ_flag' value 'N' changed to 'n' according to
'/home/saulius/struct/CIF-dictionaries/cif_core.dic' dictionary named
'cif_core.dic' version 2.4.1 from 2010-06-29 (19
times).

'_geom_angle_publ_flag' value 'N' changed to 'n' according to
'/home/saulius/struct/CIF-dictionaries/cif_core.dic' dictionary named
'cif_core.dic' version 2.4.1 from 2010-06-29 (48 times).

Automatic conversion script
Id: cif_fix_enum 1527 2010-12-29 10:47:43Z saulius 

The following automatic conversions were performed:

'_geom_bond_publ_flag' value 'N' changed to 'n' according to
/home/saulius/struct/CIF-dictionaries/cif_core.dic dictionary named
'cif_core.dic' version 2.4.1 from 2010-06-29 (19
times).

'_geom_angle_publ_flag' value 'N' changed to 'n' according
to /home/saulius/struct/CIF-dictionaries/cif_core.dic dictionary
named 'cif_core.dic' version 2.4.1 from 2010-06-29 (48 times).

Automatic conversion script
Id: cif_fix_values 1715 2011-07-08 13:25:40Z adriana 
;
_cod_original_sg_symbol_H-M 'p 2/m'
_cod_original_formula_sum 'Cl1 H13 Mg3 O9 '
_cod_database_code 2103035

loop_
_symmetry_equiv_pos_site_id
_symmetry_equiv_pos_as_xyz
1 x,y,z
2 -x,y,-z
3 -x,-y,-z
4 x,-y,z

loop_
_atom_site_type_symbol
_atom_site_label
_atom_site_fract_x
_atom_site_fract_y
_atom_site_fract_z
_atom_site_U_iso_or_equiv
_atom_site_thermal_displace_type
_atom_site_occupancy
Mg Mg1 0.8063(16) 0 0.694(2) 0.0623(4) Uiso 1
Mg Mg2 0.5 0.5 0.5 0.0623(4) Uiso 1
Cl Cl1 0.6826(19) 0.5 0.114(2) 0.0623(4) Uiso 0.5
O O1 0.715(3) 0.5 0.523(3) 0.0623(4) Uiso 1
O O2 0.600(4) 0 0.683(3) 0.0623(4) Uiso 1
O O3 1.023(3) 0 0.685(3) 0.0623(4) Uiso 1
O O4 0.861(2) 0.5 0.884(3) 0.0623(4) Uiso 1
O O5 0.6826(19) 0.5 0.114(2) 0.0623(4) Uiso 0.5
H H1 0.7324 0.5 0.412 0.0623(4) Uiso 1
H H2 0.5862 0 0.7936 0.0623(4) Uiso 1
H H3 1.1057 -0.1875 0.7587 0.0623(4) Uiso 0.5
H H4 1.0496 0.1875 0.6078 0.0623(4) Uiso 0.5
H H5 0.8 0.5 0.9534 0.0623(4) Uiso 0.75
H H6 0.9659 0.5 0.9688 0.0623(4) Uiso 0.75
H H7 0.7679 0.5 0.0865 0.0623(4) Uiso 0.5
H H8 0.582 0.5 0.0186 0.0623(4) Uiso 0.5

loop_
_geom_angle_atom_site_label_1
_geom_angle_atom_site_label_2
_geom_angle_atom_site_label_3
_geom_angle_site_symmetry_1
_geom_angle_site_symmetry_3
_geom_angle
_geom_angle_publ_flag
O1 Mg1 O1 1_545 . 99.3(8) n
O1 Mg1 O2 1_545 . 79.9(10) n
O1 Mg1 O3 1_545 . 97.3(11) n
O1 Mg1 O4 1_545 1_545 81.6(6) n
O1 Mg1 O4 1_545 . 168.0(14) n
O1 Mg1 O2 . . 79.9(10) n
O1 Mg1 O3 . . 97.3(11) n
O1 Mg1 O4 . 1_545 168.0(14) n
O1 Mg1 O4 . . 81.6(6) n
O2 Mg1 O3 . . 175.7(12) n
O2 Mg1 O4 . 1_545 88.6(9) n
O2 Mg1 O4 . . 88.6(9) n
O3 Mg1 O4 . 1_545 94.5(8) n
O3 Mg1 O4 . . 94.5(8) n
O4 Mg1 O4 1_545 . 94.9(9) n
O1 Mg2 O1 . 2_656 180.0 n
O1 Mg2 O2 . . 77.4(10) n
O1 Mg2 O2 . 1_565 77.4(10) n
O1 Mg2 O2 . 2_656 102.6(10) n
O1 Mg2 O2 . 2_666 102.6(10) n
O1 Mg2 O2 2_656 . 102.6(10) n
O1 Mg2 O2 2_656 1_565 102.6(10) n
O1 Mg2 O2 2_656 2_656 77.4(10) n
O1 Mg2 O2 2_656 2_666 77.4(10) n
O2 Mg2 O2 . 1_565 95.6(5) n
O2 Mg2 O2 . 2_656 84.4(5) n
O2 Mg2 O2 . 2_666 180.0 n
O2 Mg2 O2 1_565 2_656 180.0 n
O2 Mg2 O2 1_565 2_666 84.4(5) n
O2 Mg2 O2 2_656 2_666 95.6(5) n
Mg1 O1 Mg1 . 1_565 99.3(9) n
Mg1 O1 Mg2 . . 101.6(12) n
Mg1 O1 Mg2 1_565 . 101.6(12) n
Mg1 O2 Mg2 . 1_545 101.0(12) n
Mg1 O2 Mg2 . . 101.0(12) n
Mg2 O2 Mg2 1_545 . 95.6(8) n
Mg1 O4 Mg1 . 1_565 94.9(11) n
Mg1 O1 H1 . . 116.6 n
Mg2 O1 H1 . . 118.1 n
Mg1 O2 H2 . . 118.4 n
Mg2 O2 H2 . . 118.4 n
Mg1 O3 H3 . . 122.3 n
Mg1 O3 H4 . . 123.1 n
H3 O3 H4 . . 114.6 n
Mg1 O4 H5 . . 114.2 n
Mg1 O4 H6 . . 113.9 n
H5 O4 H6 . . 106.0 n
H7 O5 H8 . . 118.9 n

loop_
_geom_bond_atom_site_label_1
_geom_bond_atom_site_label_2
_geom_bond_site_symmetry_2
_geom_bond_distance
_geom_bond_publ_flag
Mg1 O1 . 2.066(15) n
Mg2 O2 . 2.127(13) n
Mg1 O2 . 1.96(3) n
Mg2 O2 1_565 2.127(13) n
Mg1 O4 . 2.14(2) n
Mg2 O1 2_656 2.00(3) n
Mg1 O1 1_545 2.066(15) n
Mg2 O2 2_656 2.127(13) n
Mg1 O4 1_545 2.14(2) n
Mg2 O2 2_666 2.127(13) n
Mg2 O1 . 2.00(3) n
O1 H1 . 1.002 n
O2 H2 . 0.980 n
O3 H3 . 0.980 n
O3 H4 . 0.975 n
O4 H5 . 0.973 n
O4 H6 . 0.971 n
O5 H7 . 0.939 n
O5 H8 . 0.972 n
